data_1542330
loop_
_publ_author_name
'Koleva, B. B.'
'Nikolova, R.'
'Zareva, S.'
'Kolev, T.'
'Mayer-Figge, H.'
'Sheldrick, W. S.'

_publ_section_title
;
 Crystal structure of 4-isonicotinoyl coumarin
;
_journal_name_full 'X-ray Structure Analysis Online'
_journal_page_first 27
_journal_page_last 28
_journal_paper_doi 10.2116/xraystruct.26.27
_journal_volume 26
_journal_year 2010
_chemical_formula_moiety 'C15 H9 N O3'
_chemical_formula_sum 'C15 H9 N O3'
_chemical_formula_weight 251.23
_chemical_melting_point 384.15
_chemical_name_common 4-pyridyl-coumarin
_space_group_IT_number 14
_symmetry_cell_setting monoclinic
_symmetry_space_group_name_Hall '-P 2ybc'
_symmetry_space_group_name_H-M 'P 1 21/c 1'
_atom_sites_solution_hydrogens geom
_atom_sites_solution_primary direct
_atom_sites_solution_secondary difmap
_audit_creation_method SHELXL-97
_cell_angle_alpha 90.00
_cell_angle_beta 107.13(3)
_cell_angle_gamma 90.00
_cell_formula_units_Z 4
_cell_length_a 7.8507(16)
_cell_length_b 16.361(3)
_cell_length_c 9.826(2)
_cell_measurement_reflns_used 18
_cell_measurement_temperature 294(2)
_cell_measurement_theta_max 15
_cell_measurement_theta_min 7.5
_cell_volume 1206.1(5)
_computing_cell_refinement 'Siemens R3m/V (Siemens, 1989)'
_computing_data_collection 'Siemens R3m/V (Siemens, 1989)'
_computing_data_reduction 'XDISK (Siemens, 1989)'
_computing_molecular_graphics 'Siemens SHELXTL-PLUS (Sheldrick, 1995)'
_computing_publication_material 'SHELXL-97 (Sheldrick, 1997)'
_computing_structure_refinement 'SHELXL-97 (Sheldrick, 1997)'
_computing_structure_solution 'SHELXS-97 (Sheldrick, 1997)'
_diffrn_ambient_temperature 294(2)
_diffrn_measured_fraction_theta_full 0.757
_diffrn_measured_fraction_theta_max 0.757
_diffrn_measurement_device_type 'Siemens P4 4-circle'
_diffrn_measurement_method 'Omega scans'
_diffrn_radiation_monochromator graphite
_diffrn_radiation_source 'fine-focus sealed tube'
_diffrn_radiation_type MoK\a
_diffrn_radiation_wavelength 0.71073
_diffrn_reflns_av_R_equivalents 0.3240
_diffrn_reflns_av_sigmaI/netI 0.1077
_diffrn_reflns_limit_h_max 5
_diffrn_reflns_limit_h_min 0
_diffrn_reflns_limit_k_max 19
_diffrn_reflns_limit_k_min 0
_diffrn_reflns_limit_l_max 11
_diffrn_reflns_limit_l_min -11
_diffrn_reflns_number 1769
_diffrn_reflns_theta_full 25.01
_diffrn_reflns_theta_max 25.01
_diffrn_reflns_theta_min 2.49
_diffrn_standards_decay_% 1
_diffrn_standards_interval_count 100
_diffrn_standards_number 3
_exptl_absorpt_coefficient_mu 0.098
_exptl_absorpt_correction_T_max 0.9740
_exptl_absorpt_correction_T_min 0.9445
_exptl_absorpt_correction_type psi-scan
_exptl_absorpt_process_details
;
XPREP. Sheldrick, G.M., (1995). SHELXTL, Release 5.03 for Siemens R3
crystallographic research system. Siemens Analytical X-Ray Instruments,
Inc., Madison, USA.
;
_exptl_crystal_colour colourless
_exptl_crystal_density_diffrn 1.384
_exptl_crystal_density_method 'not measured'
_exptl_crystal_description prism
_exptl_crystal_F_000 520
_exptl_crystal_size_max 0.59
_exptl_crystal_size_mid 0.28
_exptl_crystal_size_min 0.27
_refine_diff_density_max 0.160
_refine_diff_density_min -0.201
_refine_diff_density_rms 0.048
_refine_ls_extinction_method none
_refine_ls_goodness_of_fit_ref 0.968
_refine_ls_hydrogen_treatment constr
_refine_ls_matrix_type full
_refine_ls_number_parameters 172
_refine_ls_number_reflns 1608
_refine_ls_number_restraints 0
_refine_ls_restrained_S_all 0.968
_refine_ls_R_factor_all 0.1364
_refine_ls_R_factor_gt 0.0568
_refine_ls_shift/su_max 0.000
_refine_ls_shift/su_mean 0.000
_refine_ls_structure_factor_coef Fsqd
_refine_ls_weighting_details 'calc w=1/[\s^2^(Fo^2^)+(0.0451P)^2^+0.0000P] where P=(Fo^2^+2Fc^2^)/3'
_refine_ls_weighting_scheme calc
_refine_ls_wR_factor_gt 0.0926
_refine_ls_wR_factor_ref 0.1101
_reflns_number_gt 856
_reflns_number_total 1608
_reflns_threshold_expression >2sigma(I)
_cod_data_source_file coumarin.cif
_cod_data_source_block 05-08
_cod_original_cell_volume 1206.2(4)
_cod_original_sg_symbol_H-M 'P 2(1)/c'
_cod_database_code 1542330

loop_
_symmetry_equiv_pos_as_xyz
'x, y, z'
'-x, y+1/2, -z+1/2'
'-x, -y, -z'
'x, -y-1/2, z-1/2'

loop_
_atom_site_label
_atom_site_type_symbol
_atom_site_fract_x
_atom_site_fract_y
_atom_site_fract_z
_atom_site_U_iso_or_equiv
_atom_site_adp_type
_atom_site_occupancy
_atom_site_symmetry_multiplicity
_atom_site_calc_flag
_atom_site_refinement_flags
_atom_site_disorder_assembly
_atom_site_disorder_group
O3 O 0.0595(3) 0.39092(13) 0.5519(2) 0.0480(7) Uani 1 1 d . . .
O2 O -0.1625(4) 0.37809(14) 0.6472(3) 0.0588(8) Uani 1 1 d . . .
O1 O -0.1667(3) 0.22044(14) 0.7866(2) 0.0551(8) Uani 1 1 d . . .
C4 C 0.1321(5) 0.22486(19) 0.5834(3) 0.0418(10) Uani 1 1 d . . .
H4 H 0.1571 0.1692 0.5934 0.050 Uiso 1 1 calc R . .
C5 C -0.1174(5) 0.19993(19) 0.6852(3) 0.0374(9) Uani 1 1 d . . .
C6 C 0.2415(5) 0.2764(2) 0.5246(3) 0.0397(10) Uani 1 1 d . . .
C61 C 0.1980(5) 0.3589(2) 0.5082(3) 0.0401(10) Uani 1 1 d . . .
C8 C -0.0463(5) 0.3433(2) 0.6128(4) 0.0436(10) Uani 1 1 d . . .
C9 C -0.1951(4) 0.1049(2) 0.4723(3) 0.0454(10) Uani 1 1 d . . .
H9 H -0.1755 0.1467 0.4146 0.054 Uiso 1 1 calc R . .
N1 N -0.2834(4) -0.03528(17) 0.4900(3) 0.0593(10) Uani 1 1 d . . .
C11 C -0.0063(5) 0.25481(18) 0.6246(3) 0.0343(9) Uani 1 1 d . . .
C12 C 0.3838(5) 0.2468(2) 0.4794(4) 0.0524(11) Uani 1 1 d . . .
H12 H 0.4161 0.1920 0.4913 0.063 Uiso 1 1 calc R . .
C13 C 0.4274(6) 0.3828(3) 0.4010(4) 0.0628(12) Uani 1 1 d . . .
H13 H 0.4906 0.4181 0.3594 0.075 Uiso 1 1 calc R . .
C14 C 0.2882(5) 0.4130(2) 0.4459(4) 0.0542(11) Uani 1 1 d . . .
H14 H 0.2564 0.4679 0.4346 0.065 Uiso 1 1 calc R . .
C15 C -0.2513(5) 0.0281(2) 0.4157(4) 0.0572(12) Uani 1 1 d . . .
H15 H -0.2676 0.0204 0.3190 0.069 Uiso 1 1 calc R . .
C16 C -0.2025(5) 0.0523(2) 0.6965(4) 0.0495(10) Uani 1 1 d . . .
H16 H -0.1890 0.0584 0.7933 0.059 Uiso 1 1 calc R . .
C17 C -0.2558(5) -0.0215(2) 0.6286(4) 0.0593(12) Uani 1 1 d . . .
H17 H -0.2739 -0.0649 0.6839 0.071 Uiso 1 1 calc R . .
C18 C -0.1693(4) 0.11774(19) 0.6157(3) 0.0363(9) Uani 1 1 d . . .
C19 C 0.4750(5) 0.2999(3) 0.4169(4) 0.0593(11) Uani 1 1 d . . .
H19 H 0.5683 0.2807 0.3853 0.071 Uiso 1 1 calc R . .

loop_
_atom_site_aniso_label
_atom_site_aniso_U_11
_atom_site_aniso_U_22
_atom_site_aniso_U_33
_atom_site_aniso_U_23
_atom_site_aniso_U_13
_atom_site_aniso_U_12
O3 0.059(2) 0.0321(14) 0.0568(16) -0.0017(12) 0.0238(14) 0.0006(14)
O2 0.063(2) 0.0481(16) 0.0752(19) -0.0064(13) 0.0359(16) 0.0108(15)
O1 0.067(2) 0.0571(16) 0.0498(16) -0.0058(12) 0.0297(14) -0.0028(14)
C4 0.045(3) 0.0339(19) 0.046(2) 0.0024(16) 0.013(2) 0.000(2)
C5 0.036(3) 0.042(2) 0.035(2) 0.0031(16) 0.0110(18) 0.0044(18)
C6 0.038(3) 0.042(2) 0.040(2) 0.0002(16) 0.0113(19) -0.002(2)
C61 0.038(3) 0.038(2) 0.045(2) -0.0026(17) 0.013(2) -0.005(2)
C8 0.048(3) 0.043(2) 0.039(2) -0.0027(17) 0.012(2) -0.005(2)
C9 0.057(3) 0.037(2) 0.045(2) -0.0001(17) 0.022(2) -0.0043(19)
N1 0.070(3) 0.0399(19) 0.069(2) -0.0011(17) 0.021(2) -0.0022(18)
C11 0.035(3) 0.0326(19) 0.0361(19) -0.0025(15) 0.0118(17) 0.0004(18)
C12 0.045(3) 0.047(2) 0.068(3) 0.004(2) 0.021(2) 0.004(2)
C13 0.048(3) 0.074(3) 0.068(3) 0.010(2) 0.020(2) -0.021(3)
C14 0.054(4) 0.049(2) 0.061(3) 0.004(2) 0.018(2) -0.011(2)
C15 0.075(3) 0.048(2) 0.053(2) -0.007(2) 0.026(2) -0.010(2)
C16 0.058(3) 0.050(2) 0.042(2) 0.0082(18) 0.0171(19) -0.004(2)
C17 0.067(3) 0.040(2) 0.065(3) 0.016(2) 0.009(2) -0.009(2)
C18 0.032(3) 0.038(2) 0.040(2) 0.0037(16) 0.0130(17) 0.0042(18)
C19 0.042(3) 0.076(3) 0.064(3) 0.001(2) 0.022(2) -0.003(2)

loop_
_atom_type_symbol
_atom_type_description
_atom_type_scat_dispersion_real
_atom_type_scat_dispersion_imag
_atom_type_scat_source
C C 0.0033 0.0016 'International Tables Vol C Tables 4.2.6.8 and 6.1.1.4'
H H 0.0000 0.0000 'International Tables Vol C Tables 4.2.6.8 and 6.1.1.4'
N N 0.0061 0.0033 'International Tables Vol C Tables 4.2.6.8 and 6.1.1.4'
O O 0.0106 0.0060 'International Tables Vol C Tables 4.2.6.8 and 6.1.1.4'

loop_
_geom_angle_atom_site_label_1
_geom_angle_atom_site_label_2
_geom_angle_atom_site_label_3
_geom_angle
_geom_angle_site_symmetry_1
_geom_angle_site_symmetry_3
C61 O3 C8 122.9(3) . .
C11 C4 C6 122.1(3) . .
C11 C4 H4 118.9 . .
C6 C4 H4 118.9 . .
O1 C5 C11 121.6(3) . .
O1 C5 C18 120.5(3) . .
C11 C5 C18 117.9(3) . .
C61 C6 C12 119.3(3) . .
C61 C6 C4 117.4(3) . .
C12 C6 C4 123.3(3) . .
O3 C61 C14 116.5(3) . .
O3 C61 C6 121.3(3) . .
C14 C61 C6 122.1(4) . .
O2 C8 O3 116.9(3) . .
O2 C8 C11 127.0(4) . .
O3 C8 C11 116.1(3) . .
C18 C9 C15 118.6(3) . .
C18 C9 H9 120.7 . .
C15 C9 H9 120.7 . .
C17 N1 C15 115.3(3) . .
C4 C11 C8 120.0(3) . .
C4 C11 C5 121.0(3) . .
C8 C11 C5 119.0(3) . .
C19 C12 C6 119.3(4) . .
C19 C12 H12 120.4 . .
C6 C12 H12 120.4 . .
C14 C13 C19 121.3(4) . .
C14 C13 H13 119.4 . .
C19 C13 H13 119.4 . .
C61 C14 C13 117.8(4) . .
C61 C14 H14 121.1 . .
C13 C14 H14 121.1 . .
N1 C15 C9 124.9(3) . .
N1 C15 H15 117.6 . .
C9 C15 H15 117.6 . .
C17 C16 C18 118.2(3) . .
C17 C16 H16 120.9 . .
C18 C16 H16 120.9 . .
N1 C17 C16 125.1(3) . .
N1 C17 H17 117.4 . .
C16 C17 H17 117.4 . .
C9 C18 C16 117.8(3) . .
C9 C18 C5 122.4(3) . .
C16 C18 C5 119.6(3) . .
C12 C19 C13 120.1(4) . .
C12 C19 H19 119.9 . .
C13 C19 H19 119.9 . .

loop_
_geom_bond_atom_site_label_1
_geom_bond_atom_site_label_2
_geom_bond_distance
_geom_bond_site_symmetry_2
O3 C61 1.383(4) .
O3 C8 1.396(4) .
O2 C8 1.205(4) .
O1 C5 1.218(3) .
C4 C11 1.358(4) .
C4 C6 1.440(4) .
C4 H4 0.9300 .
C5 C11 1.492(4) .
C5 C18 1.509(4) .
C6 C61 1.390(4) .
C6 C12 1.405(4) .
C61 C14 1.384(4) .
C8 C11 1.479(4) .
C9 C18 1.379(4) .
C9 C15 1.392(4) .
C9 H9 0.9300 .
N1 C17 1.333(4) .
N1 C15 1.335(4) .
C12 C19 1.379(5) .
C12 H12 0.9300 .
C13 C14 1.386(5) .
C13 C19 1.403(5) .
C13 H13 0.9300 .
C14 H14 0.9300 .
C15 H15 0.9300 .
C16 C17 1.384(5) .
C16 C18 1.402(4) .
C16 H16 0.9300 .
C17 H17 0.9300 .
C19 H19 0.9300 .
